data_7118325
loop_
_publ_author_name
'Puttreddy, Rakesh'
'Jur\<cek, Ond\<rej'
'Bhowmik, Sandip'
'M\"akel\"a, Toni'
'Rissanen, Kari'

_publ_section_title
;
 Very strong (-)N-X(+)(-)O-N(+) halogen bonds.
;
_journal_issue 11
_journal_name_full 'Chemical communications (Cambridge, England)'
_journal_page_first 2338
_journal_page_last 2341
_journal_paper_doi 10.1039/c5cc09487a
_journal_volume 52
_journal_year 2016
_chemical_formula_moiety 'C12 H9 I N2 O4 S'
_chemical_formula_sum 'C12 H9 I N2 O4 S'
_chemical_formula_weight 404.17
_space_group_crystal_system monoclinic
_space_group_IT_number 14
_space_group_name_Hall '-P 2ybc'
_space_group_name_H-M_alt 'P 1 21/c 1'
_symmetry_space_group_name_Hall '-P 2ybc'
_symmetry_space_group_name_H-M 'P 1 21/c 1'
_atom_sites_solution_hydrogens geom
_atom_sites_solution_primary direct
_audit_creation_date 2015-08-09
_audit_creation_method
;
Olex2 1.2
(compiled 2015.01.26 svn.r3150 for OlexSys, GUI svn.r4998)
;
_audit_update_record
;
2015-09-21 deposited with the CCDC.
2015-12-15 downloaded from the CCDC.
;
_cell_angle_alpha 90
_cell_angle_beta 90.68(3)
_cell_angle_gamma 90
_cell_formula_units_Z 4
_cell_length_a 7.1370(14)
_cell_length_b 22.707(5)
_cell_length_c 8.8248(18)
_cell_measurement_temperature 170
_cell_volume 1430.0(5)
_computing_molecular_graphics 'Olex2 (Dolomanov et al., 2009)'
_computing_publication_material 'Olex2 (Dolomanov et al., 2009)'
_computing_structure_refinement 'ShelXL (Sheldrick, 2008)'
_computing_structure_solution 'ShelXT (Sheldrick, 2015)'
_diffrn_ambient_temperature 170
_diffrn_measured_fraction_theta_full 0.998
_diffrn_measured_fraction_theta_max 0.998
_diffrn_measurement_device_type 'Bruker APEX-II CCD'
_diffrn_measurement_method '\w scans'
_diffrn_radiation_monochromator graphite
_diffrn_radiation_type MoK\a
_diffrn_radiation_wavelength 0.71073
_diffrn_reflns_av_R_equivalents 0.0642
_diffrn_reflns_av_unetI/netI 0.0753
_diffrn_reflns_laue_measured_fraction_full 0.998
_diffrn_reflns_laue_measured_fraction_max 0.998
_diffrn_reflns_limit_h_max 8
_diffrn_reflns_limit_h_min -7
_diffrn_reflns_limit_k_max 27
_diffrn_reflns_limit_k_min -25
_diffrn_reflns_limit_l_max 10
_diffrn_reflns_limit_l_min -10
_diffrn_reflns_number 8791
_diffrn_reflns_point_group_measured_fraction_full 0.998
_diffrn_reflns_point_group_measured_fraction_max 0.998
_diffrn_reflns_theta_full 25.242
_diffrn_reflns_theta_max 25.246
_diffrn_reflns_theta_min 1.794
_diffrn_standards_number 0
_exptl_absorpt_coefficient_mu 2.398
_exptl_absorpt_correction_T_max 0.7458
_exptl_absorpt_correction_T_min 0.5339
_exptl_absorpt_correction_type multi-scan
_exptl_absorpt_process_details
;
SADABS-2012/1 (Bruker,2012) was used for absorption correction.
wR2(int) was 0.0839 before and 0.0636 after correction.
The Ratio of minimum to maximum transmission is 0.7159.
The \l/2 correction factor is 0.0015.
;
_exptl_crystal_colour colourless
_exptl_crystal_colour_primary colourless
_exptl_crystal_density_diffrn 1.877
_exptl_crystal_description block
_exptl_crystal_F_000 784
_exptl_crystal_size_max 0.14
_exptl_crystal_size_mid 0.13
_exptl_crystal_size_min 0.13
_refine_diff_density_max 0.797
_refine_diff_density_min -0.779
_refine_diff_density_rms 0.129
_refine_ls_extinction_method none
_refine_ls_goodness_of_fit_ref 1.048
_refine_ls_hydrogen_treatment constr
_refine_ls_matrix_type full
_refine_ls_number_parameters 170
_refine_ls_number_reflns 2576
_refine_ls_number_restraints 18
_refine_ls_restrained_S_all 1.047
_refine_ls_R_factor_all 0.0891
_refine_ls_R_factor_gt 0.0614
_refine_ls_shift/su_max 0.000
_refine_ls_shift/su_mean 0.000
_refine_ls_structure_factor_coef Fsqd
_refine_ls_weighting_details 'w=1/[\s^2^(Fo^2^)+(0.0204P)^2^+10.8462P] where P=(Fo^2^+2Fc^2^)/3'
_refine_ls_weighting_scheme calc
_refine_ls_wR_factor_gt 0.1111
_refine_ls_wR_factor_ref 0.1217
_reflns_Friedel_coverage 0.000
_reflns_number_gt 1946
_reflns_number_total 2576
_reflns_threshold_expression 'I > 2\s(I)'
_cod_data_source_file c5cc09487a2.cif
_cod_data_source_block 1_NISac
_cod_depositor_comments 'Adding full bibliography for 7118322--7118329.cif.'
_cod_original_cell_volume 1430.1(5)
_cod_database_code 7118325
_shelx_space_group_comment
;
The symmetry employed for this shelxl refinement is uniquely defined
by the following loop, which should always be used as a source of
symmetry information in preference to the above space-group names.
They are only intended as comments.
;
_olex2_refinement_description
;
1. Twinned data refinement
 Scales: 0.719(2) 0.281(2)
2. Fixed Uiso
 At 1.2 times of:
  All C(H) groups
3. Uiso/Uaniso restraints and constraints
Uanis(C4) \\sim Ueq: with sigma of 0.01 and sigma for terminal atoms of 0.02
Uanis(C5) \\sim Ueq, Uanis(C1) \\sim Ueq: with sigma of 0.02 and sigma for
terminal atoms of 0.04
4.a Aromatic/amide H refined with riding coordinates:
 C3(H3), C4(H4), C5(H5), C1(H1), C2(H2), C9(H9), C10(H10), C11(H11), C12(H12)
4.b Fitted hexagon refined as free rotating group:
 C3(C4,C5,N1,C1,C2)
;
_shelx_shelxl_version_number 2014/7
_olex2_submission_special_instructions 'No special instructions were received'

loop_
_space_group_symop_operation_xyz
'x, y, z'
'-x, y+1/2, -z+1/2'
'-x, -y, -z'
'x, -y-1/2, z-1/2'

loop_
_atom_site_label
_atom_site_type_symbol
_atom_site_fract_x
_atom_site_fract_y
_atom_site_fract_z
_atom_site_U_iso_or_equiv
_atom_site_adp_type
_atom_site_occupancy
_atom_site_site_symmetry_order
_atom_site_calc_flag
_atom_site_refinement_flags_posn
_atom_site_refinement_flags_adp
I1 I 0.31779(14) 0.37302(3) 0.16408(9) 0.0474(2) Uani 1 1 d . .
S1 S 0.2785(4) 0.38875(11) 0.5344(3) 0.0414(7) Uani 1 1 d . .
O1 O 0.3701(11) 0.3242(4) -0.0635(9) 0.057(2) Uani 1 1 d . .
O2 O 0.2597(12) 0.5143(3) 0.2652(9) 0.061(2) Uani 1 1 d . .
O3 O 0.4545(12) 0.3621(3) 0.5647(8) 0.052(2) Uani 1 1 d . .
O4 O 0.1207(11) 0.3517(3) 0.5488(9) 0.053(2) Uani 1 1 d . .
N2 N 0.2758(12) 0.4217(3) 0.3684(9) 0.041(2) Uani 1 1 d . .
C3 C 0.9219(9) 0.2873(5) -0.1162(11) 0.091(5) Uani 1 1 d . .
H3 H 1.0509 0.2785 -0.1288 0.109 Uiso 1 1 calc R .
C4 C 0.8534(10) 0.3428(4) -0.1540(9) 0.067(3) Uani 1 1 d G U
H4 H 0.9357 0.3719 -0.1926 0.080 Uiso 1 1 calc R .
C5 C 0.6647(11) 0.3556(2) -0.1355(8) 0.057(3) Uani 1 1 d G U
H5 H 0.6179 0.3935 -0.1614 0.068 Uiso 1 1 calc R .
N1 N 0.5443(8) 0.3130(3) -0.0792(8) 0.043(2) Uani 1 1 d G .
C1 C 0.6127(12) 0.2575(3) -0.0413(9) 0.072(4) Uani 1 1 d G U
H1 H 0.5305 0.2284 -0.0027 0.086 Uiso 1 1 calc R .
C2 C 0.8015(13) 0.2447(3) -0.0598(11) 0.099(5) Uani 1 1 d G .
H2 H 0.8482 0.2068 -0.0339 0.119 Uiso 1 1 calc R .
C6 C 0.2586(14) 0.4820(5) 0.3746(12) 0.042(3) Uani 1 1 d . .
C7 C 0.2423(16) 0.5014(4) 0.5343(13) 0.045(3) Uani 1 1 d . .
C8 C 0.2503(14) 0.4553(4) 0.6349(12) 0.039(3) Uani 1 1 d . .
C9 C 0.2322(17) 0.4624(5) 0.7898(12) 0.053(3) Uani 1 1 d . .
H9 H 0.2349 0.4297 0.8570 0.064 Uiso 1 1 calc R .
C10 C 0.2104(18) 0.5186(5) 0.8414(16) 0.059(3) Uani 1 1 d . .
H10 H 0.2063 0.5254 0.9475 0.071 Uiso 1 1 calc R .
C11 C 0.194(2) 0.5664(5) 0.7423(14) 0.057(3) Uani 1 1 d . .
H11 H 0.1645 0.6044 0.7802 0.068 Uiso 1 1 calc R .
C12 C 0.2203(17) 0.5582(4) 0.5907(15) 0.054(3) Uani 1 1 d . .
H12 H 0.2236 0.5911 0.5241 0.065 Uiso 1 1 calc R .

loop_
_atom_site_aniso_label
_atom_site_aniso_U_11
_atom_site_aniso_U_22
_atom_site_aniso_U_33
_atom_site_aniso_U_23
_atom_site_aniso_U_13
_atom_site_aniso_U_12
I1 0.0487(4) 0.0535(4) 0.0401(3) -0.0012(4) 0.0041(4) -0.0019(4)
S1 0.052(2) 0.0344(13) 0.0381(15) 0.0046(11) 0.0067(13) 0.0041(12)
O1 0.041(6) 0.081(6) 0.050(5) -0.020(4) -0.009(4) 0.004(4)
O2 0.082(7) 0.054(5) 0.047(5) 0.017(4) 0.001(4) 0.000(4)
O3 0.059(6) 0.050(5) 0.046(5) -0.001(4) 0.006(4) 0.016(4)
O4 0.058(6) 0.049(4) 0.051(5) 0.006(4) -0.003(4) -0.015(4)
N2 0.053(6) 0.036(5) 0.035(5) -0.006(4) 0.005(4) 0.004(4)
C3 0.045(9) 0.128(14) 0.100(13) -0.045(11) -0.012(9) 0.016(9)
C4 0.061(7) 0.079(7) 0.061(6) -0.005(6) 0.018(6) -0.005(6)
C5 0.075(8) 0.057(6) 0.037(7) 0.014(5) -0.002(6) -0.013(6)
N1 0.046(6) 0.051(6) 0.031(5) -0.001(4) -0.003(4) -0.002(5)
C1 0.096(10) 0.035(6) 0.084(9) 0.004(7) 0.005(8) -0.010(6)
C2 0.102(13) 0.068(9) 0.128(15) -0.002(9) 0.011(14) 0.032(10)
C6 0.029(6) 0.050(7) 0.046(7) 0.006(5) -0.003(5) -0.002(5)
C7 0.053(8) 0.032(5) 0.049(7) 0.006(5) 0.005(6) -0.003(5)
C8 0.027(5) 0.038(5) 0.051(7) -0.007(5) -0.004(5) -0.003(4)
C9 0.068(10) 0.055(7) 0.037(6) 0.001(5) 0.009(6) 0.001(6)
C10 0.060(9) 0.070(7) 0.046(6) -0.016(7) 0.001(8) -0.002(6)
C11 0.043(8) 0.062(7) 0.065(8) -0.022(6) 0.002(7) 0.003(7)
C12 0.053(9) 0.028(5) 0.081(9) 0.001(6) -0.009(7) 0.000(5)

loop_
_atom_type_symbol
_atom_type_description
_atom_type_scat_dispersion_real
_atom_type_scat_dispersion_imag
_atom_type_scat_source
C C 0.0033 0.0016 'International Tables Vol C Tables 4.2.6.8 and 6.1.1.4'
H H 0.0000 0.0000 'International Tables Vol C Tables 4.2.6.8 and 6.1.1.4'
I I -0.4742 1.8119 'International Tables Vol C Tables 4.2.6.8 and 6.1.1.4'
N N 0.0061 0.0033 'International Tables Vol C Tables 4.2.6.8 and 6.1.1.4'
O O 0.0106 0.0060 'International Tables Vol C Tables 4.2.6.8 and 6.1.1.4'
S S 0.1246 0.1234 'International Tables Vol C Tables 4.2.6.8 and 6.1.1.4'

loop_
_geom_angle_atom_site_label_1
_geom_angle_atom_site_label_2
_geom_angle_atom_site_label_3
_geom_angle
N2 I1 O1 177.2(3)
O3 S1 N2 111.3(5)
O3 S1 C8 112.2(5)
O4 S1 O3 115.7(5)
O4 S1 N2 110.5(5)
O4 S1 C8 111.7(5)
N2 S1 C8 93.3(4)
N1 O1 I1 110.7(5)
S1 N2 I1 121.0(4)
C6 N2 I1 124.2(6)
C6 N2 S1 114.7(7)
C4 C3 H3 120.0
C4 C3 C2 120.0
C2 C3 H3 120.0
C3 C4 H4 120.0
C5 C4 C3 120.0
C5 C4 H4 120.0
C4 C5 H5 120.0
N1 C5 C4 120.0
N1 C5 H5 120.0
O1 N1 C5 120.4(7)
O1 N1 C1 119.6(7)
C1 N1 C5 120.0
N1 C1 H1 120.0
C2 C1 N1 120.0
C2 C1 H1 120.0
C3 C2 H2 120.0
C1 C2 C3 120.0
C1 C2 H2 120.0
O2 C6 N2 124.6(10)
O2 C6 C7 125.4(10)
N2 C6 C7 110.0(8)
C8 C7 C6 112.6(9)
C8 C7 C12 118.7(11)
C12 C7 C6 128.7(10)
C7 C8 S1 109.4(8)
C7 C8 C9 123.1(10)
C9 C8 S1 127.5(8)
C8 C9 H9 121.6
C10 C9 C8 116.8(11)
C10 C9 H9 121.6
C9 C10 H10 119.1
C9 C10 C11 121.8(12)
C11 C10 H10 119.1
C10 C11 H11 120.2
C12 C11 C10 119.7(11)
C12 C11 H11 120.2
C7 C12 H12 120.2
C11 C12 C7 119.6(11)
C11 C12 H12 120.2

loop_
_geom_bond_atom_site_label_1
_geom_bond_atom_site_label_2
_geom_bond_distance
I1 O1 2.328(8)
I1 N2 2.139(8)
S1 O3 1.417(8)
S1 O4 1.413(8)
S1 N2 1.646(8)
S1 C8 1.765(10)
O1 N1 1.278(9)
O2 C6 1.213(11)
N2 C6 1.375(12)
C3 H3 0.9500
C3 C4 1.3900
C3 C2 1.3900
C4 H4 0.9500
C4 C5 1.3900
C5 H5 0.9500
C5 N1 1.3900
N1 C1 1.3900
C1 H1 0.9500
C1 C2 1.3900
C2 H2 0.9500
C6 C7 1.482(15)
C7 C8 1.374(14)
C7 C12 1.392(14)
C8 C9 1.384(14)
C9 H9 0.9500
C9 C10 1.365(14)
C10 H10 0.9500
C10 C11 1.398(16)
C11 H11 0.9500
C11 C12 1.367(16)
C12 H12 0.9500

loop_
_geom_torsion_atom_site_label_1
_geom_torsion_atom_site_label_2
_geom_torsion_atom_site_label_3
_geom_torsion_atom_site_label_4
_geom_torsion
I1 O1 N1 C5 -83.1(7)
I1 O1 N1 C1 97.7(6)
I1 N2 C6 O2 2.2(15)
I1 N2 C6 C7 -176.7(7)
S1 N2 C6 O2 177.6(9)
S1 N2 C6 C7 -1.3(11)
S1 C8 C9 C10 -179.5(9)
O1 N1 C1 C2 179.2(8)
O2 C6 C7 C8 -178.3(11)
O2 C6 C7 C12 2(2)
O3 S1 N2 I1 61.5(6)
O3 S1 N2 C6 -114.1(8)
O3 S1 C8 C7 113.8(8)
O3 S1 C8 C9 -68.2(11)
O4 S1 N2 I1 -68.6(6)
O4 S1 N2 C6 115.9(8)
O4 S1 C8 C7 -114.4(8)
O4 S1 C8 C9 63.6(11)
N2 S1 C8 C7 -0.8(8)
N2 S1 C8 C9 177.2(11)
N2 C6 C7 C8 0.6(13)
N2 C6 C7 C12 -179.1(11)
C3 C4 C5 N1 0.0
C4 C3 C2 C1 0.0
C4 C5 N1 O1 -179.1(8)
C4 C5 N1 C1 0.0
C5 N1 C1 C2 0.0
N1 C1 C2 C3 0.0
C2 C3 C4 C5 0.0
C6 C7 C8 S1 0.2(12)
C6 C7 C8 C9 -177.9(11)
C6 C7 C12 C11 175.1(13)
C7 C8 C9 C10 -1.7(18)
C8 S1 N2 I1 176.8(6)
C8 S1 N2 C6 1.2(8)
C8 C7 C12 C11 -5(2)
C8 C9 C10 C11 4.3(19)
C9 C10 C11 C12 -7(2)
C10 C11 C12 C7 7(2)
C12 C7 C8 S1 180.0(9)
C12 C7 C8 C9 1.9(18)

loop_
_twin_individual_id
_twin_individual_mass_fraction_refined
1 0.719(2)
2 0.281(2)
